data_2103606
loop_
_publ_author_name
'Friese, Karen'
'Aroyo, Mois I.'
'Folcia, Cesar L.'
'Madariaga, Gotzon'
'Breczewski, Tomasz'

_publ_section_title
;
 Characterization of the room-temperature phase of Tl~2~MoO~4~: crystal
 structure, symmetry mode analysis and second-harmonic generation
 measurements
;
_journal_issue 2
_journal_name_full 'Acta Crystallographica Section B'
_journal_page_first 142
_journal_page_last 150
_journal_paper_doi 10.1107/S0108768100015597
_journal_volume 57
_journal_year 2001
_chemical_formula_sum 'Mo O4 Tl2'
_chemical_formula_weight 568.68
_chemical_name_systematic
;
Dithallium (I)-Molybdate (VI)
;
_space_group_IT_number 5
_symmetry_cell_setting monoclinic
_symmetry_space_group_name_Hall 'C 2y'
_symmetry_space_group_name_H-M 'C 1 2 1'
_audit_creation_method SHELXL-97
_cell_angle_alpha 90.00
_cell_angle_beta 91.05(4)
_cell_angle_gamma 90.00
_cell_formula_units_Z 4
_cell_length_a 10.565(3)
_cell_length_b 6.4178(13)
_cell_length_c 8.039(2)
_cell_measurement_reflns_used 1132
_cell_measurement_temperature 293(2)
_cell_measurement_theta_max 25.92
_cell_measurement_theta_min 2.53
_cell_volume 545.0(2)
_computing_cell_refinement 'STOE IPDS software'
_computing_data_collection 'STOE IPDS software'
_computing_data_reduction 'STOE IPDS software'
_computing_structure_refinement 'SHELXL-97 (Sheldrick, 1997)'
_computing_structure_solution 'coordinates from model'
_diffrn_ambient_temperature 293(2)
_diffrn_measured_fraction_theta_full .493
_diffrn_measured_fraction_theta_max .493
_diffrn_measurement_device_type 'STOE IPDS'
_diffrn_radiation_monochromator graphite
_diffrn_radiation_source 'fine-focus sealed tube'
_diffrn_radiation_type MoK\a
_diffrn_radiation_wavelength .71069
_diffrn_reflns_av_R_equivalents .0570
_diffrn_reflns_av_sigmaI/netI .0901
_diffrn_reflns_limit_h_max 12
_diffrn_reflns_limit_h_min -12
_diffrn_reflns_limit_k_max 7
_diffrn_reflns_limit_k_min -7
_diffrn_reflns_limit_l_max 9
_diffrn_reflns_limit_l_min -9
_diffrn_reflns_number 2138
_diffrn_reflns_theta_full 25.92
_diffrn_reflns_theta_max 25.92
_diffrn_reflns_theta_min 2.53
_exptl_absorpt_coefficient_mu 61.163
_exptl_absorpt_correction_T_max .7962
_exptl_absorpt_correction_T_min .0498
_exptl_absorpt_correction_type gaussian
_exptl_crystal_colour yellow
_exptl_crystal_density_diffrn 6.931
_exptl_crystal_density_method 'not measured'
_exptl_crystal_description 'hexagonal prismatic'
_exptl_crystal_F_000 944
_exptl_crystal_size_max .09
_exptl_crystal_size_mid .08
_exptl_crystal_size_min .003
_refine_diff_density_max .961
_refine_diff_density_min -.926
_refine_ls_abs_structure_details 'Flack H D (1983), Acta Cryst. A39, 876-881'
_refine_ls_abs_structure_Flack .159(16)
_refine_ls_extinction_coef .00092(4)
_refine_ls_extinction_method SHELXL
_refine_ls_goodness_of_fit_ref .708
_refine_ls_hydrogen_treatment 'no hydrogen present'
_refine_ls_matrix_type full
_refine_ls_number_parameters 66
_refine_ls_number_reflns 1006
_refine_ls_number_restraints 0
_refine_ls_restrained_S_all .708
_refine_ls_R_factor_all .0611
_refine_ls_R_factor_gt .0285
_refine_ls_shift/su_max .001
_refine_ls_shift/su_mean .000
_refine_ls_structure_factor_coef Fsqd
_refine_ls_weighting_details 'w=1/[\s^2^(Fo^2^)+(0.0000P)^2^+0.0000P] where P=(Fo^2^+2Fc^2^)/3'
_refine_ls_weighting_scheme calc
_refine_ls_wR_factor_ref .0388
_reflns_number_gt 644
_reflns_number_total 1006
_reflns_threshold_expression >2sigma(I)
_cod_data_source_file na0110.cif
_cod_data_source_block tmo293
_cod_depositor_comments
;
The following automatic conversions were performed:

'_refine_ls_weighting_scheme' value 'calc
w=1/[\s^2^(Fo^2^)+(0.0000P)^2^+0.0000P] where P=(Fo^2^+2Fc^2^)/3' was
changed to 'calc'. New tag '_refine_ls_weighting_details' was
created. The value of the new tag was set to
'w=1/[\s^2^(Fo^2^)+(0.0000P)^2^+0.0000P] where P=(Fo^2^+2Fc^2^)/3'.

Automatic conversion script
Id: cif_fix_values 3143 2015-03-26 13:38:13Z robertas 
;
_cod_original_cell_volume 545.0(3)
_cod_original_sg_symbol_H-M 'C 2'
_cod_database_code 2103606

loop_
_symmetry_equiv_pos_as_xyz
'x, y, z'
'-x, y, -z'
'1/2+x, 1/2+y, z'
'-x+1/2, y+1/2, -z'

loop_
_atom_site_label
_atom_site_fract_x
_atom_site_fract_y
_atom_site_fract_z
_atom_site_U_iso_or_equiv
_atom_site_adp_type
_atom_site_calc_flag
_atom_site_refinement_flags
_atom_site_occupancy
_atom_site_type_symbol
Tl1 .0000 .0000 .0000 .0300(5) Uani d S 1 Tl
Tl2 .0000 .0506(3) .5000 .0309(5) Uani d S 1 Tl
Tl3 .33358(12) .0071(4) .17767(15) .0377(5) Uani d . 1 Tl
Mo1 .6623(2) .0257(5) .3081(2) .0172(6) Uani d . 1 Mo
O1 .6911(15) -.0510(19) .5099(15) .051(4) Uani d . 1 O
O2 .5627(17) .2330(18) .2873(18) .048(5) Uani d . 1 O
O3 .8026(14) .080(2) .2167(18) .051(4) Uani d . 1 O
O4 .5837(17) -.1848(19) .2007(18) .047(5) Uani d . 1 O

loop_
_atom_site_aniso_label
_atom_site_aniso_U_11
_atom_site_aniso_U_22
_atom_site_aniso_U_33
_atom_site_aniso_U_12
_atom_site_aniso_U_13
_atom_site_aniso_U_23
Tl1 .0328(9) .0296(13) .0278(8) .000 .0034(7) .000
Tl2 .0428(10) .0265(11) .0235(9) .000 .0004(8) .000
Tl3 .0369(6) .0490(11) .0272(7) .0030(7) -.0023(5) .0007(9)
Mo1 .0197(11) .0161(17) .0157(12) .0017(10) .0008(10) .0026(14)
O1 .090(13) .049(7) .014(7) .007(8) -.011(8) -.004(6)
O2 .068(13) .044(7) .032(10) .040(7) -.019(9) -.021(6)
O3 .037(10) .069(8) .049(10) -.015(7) .015(8) -.010(7)
O4 .065(13) .049(9) .029(11) -.016(8) .022(10) .000(6)

loop_
_atom_type_symbol
_atom_type_description
_atom_type_scat_dispersion_real
_atom_type_scat_dispersion_imag
_atom_type_scat_source
O O .0106 .0060 'International Tables Vol C Tables 4.2.6.8 and 6.1.1.4'
Mo Mo -1.6832 .6857 'International Tables Vol C Tables 4.2.6.8 and 6.1.1.4'
Tl Tl -2.8358 9.6688 'International Tables Vol C Tables 4.2.6.8 and 6.1.1.4'

loop_
_geom_angle_atom_site_label_1
_geom_angle_atom_site_label_2
_geom_angle_atom_site_label_3
_geom_angle_site_symmetry_1
_geom_angle_site_symmetry_3
_geom_angle
O4 Tl1 O4 3_455 4 84.1(7)
O4 Tl1 O3 3_455 2_655 89.7(4)
O4 Tl1 O3 4 2_655 74.5(4)
O4 Tl1 O3 3_455 1_455 74.5(4)
O4 Tl1 O3 4 1_455 89.7(4)
O3 Tl1 O3 2_655 1_455 158.9(5)
O4 Tl1 Tl3 3_455 . 58.5(4)
O4 Tl1 Tl3 4 . 120.3(4)
O3 Tl1 Tl3 2_655 . 62.0(3)
O3 Tl1 Tl3 1_455 . 117.7(3)
O4 Tl1 Tl3 3_455 2 120.3(4)
O4 Tl1 Tl3 4 2 58.5(4)
O3 Tl1 Tl3 2_655 2 117.7(3)
O3 Tl1 Tl3 1_455 2 62.0(3)
Tl3 Tl1 Tl3 . 2 178.63(7)
O2 Tl2 O2 3_445 4_546 84.3(7)
O1 Tl3 O3 2_656 3_445 74.4(4)
O1 Tl3 Tl1 2_656 . 105.0(4)
O3 Tl3 Tl1 3_445 . 85.4(3)
O2 Mo1 O3 . . 109.9(8)
O2 Mo1 O1 . . 114.5(7)
O3 Mo1 O1 . . 109.0(7)
O2 Mo1 O4 . . 105.1(7)
O3 Mo1 O4 . . 110.1(7)
O1 Mo1 O4 . . 108.1(7)
Mo1 O1 Tl3 . 2_656 150.1(7)
Mo1 O2 Tl2 . 3 132.4(7)
Mo1 O3 Tl3 . 3 110.7(6)
Mo1 O3 Tl1 . 1_655 154.1(7)
Tl3 O3 Tl1 3 1_655 91.1(4)
Mo1 O4 Tl1 . 3_545 169.8(8)

loop_
_geom_bond_atom_site_label_1
_geom_bond_atom_site_label_2
_geom_bond_site_symmetry_2
_geom_bond_distance
Tl1 O4 3_455 2.725(12)
Tl1 O4 4 2.725(12)
Tl1 O3 2_655 2.789(14)
Tl1 O3 1_455 2.789(14)
Tl1 Tl3 . 3.7784(18)
Tl1 Tl3 2 3.7784(18)
Tl2 O2 3_445 2.749(12)
Tl2 O2 4_546 2.749(12)
Tl3 O1 2_656 2.557(13)
Tl3 O3 3_445 2.781(13)
Mo1 O2 . 1.702(13)
Mo1 O3 . 1.702(14)
Mo1 O1 . 1.717(12)
Mo1 O4 . 1.798(13)
O1 Tl3 2_656 2.557(13)
O2 Tl2 3 2.749(12)
O3 Tl3 3 2.781(13)
O3 Tl1 1_655 2.789(14)
O4 Tl1 3_545 2.725(12)
